data_7111261
loop_
_publ_author_name
'Purse, Byron W.'
'Shivanyuk, Alexander'
'Rebek, Julius'

_publ_section_title
;
 Resorcin[6]arene as a building block for tubular crystalline state
 architectures
;
_journal_issue 22
_journal_name_full 'Chemical Communications'
_journal_page_first 2612
_journal_paper_doi 10.1039/b208189j
_journal_year 2002
_chemical_formula_sum 'C36 H44 O8 S0.44'
_chemical_formula_weight 618.96
_chemical_name_systematic
;
?
;
_space_group_IT_number 148
_symmetry_cell_setting rhombohedral
_symmetry_space_group_name_Hall '-R 3'
_symmetry_space_group_name_H-M 'R -3 :H'
_atom_sites_solution_hydrogens geom
_atom_sites_solution_primary direct
_atom_sites_solution_secondary difmap
_audit_creation_method SHELXL-97
_cell_angle_alpha 90.00
_cell_angle_beta 90.00
_cell_angle_gamma 120.00
_cell_formula_units_Z 9
_cell_length_a 28.453(5)
_cell_length_b 28.453(5)
_cell_length_c 10.024(3)
_cell_measurement_temperature 293(2)
_cell_volume 7028(3)
_computing_structure_refinement 'SHELXL-97 (Sheldrick, 1997)'
_diffrn_ambient_temperature 293(2)
_diffrn_measured_fraction_theta_full 0.991
_diffrn_measured_fraction_theta_max 0.991
_diffrn_radiation_monochromator graphite
_diffrn_radiation_source 'fine-focus sealed tube'
_diffrn_radiation_type MoK\a
_diffrn_radiation_wavelength 0.71073
_diffrn_reflns_av_R_equivalents 0.1108
_diffrn_reflns_av_sigmaI/netI 0.1198
_diffrn_reflns_limit_h_max 37
_diffrn_reflns_limit_h_min -37
_diffrn_reflns_limit_k_max 37
_diffrn_reflns_limit_k_min -37
_diffrn_reflns_limit_l_max 13
_diffrn_reflns_limit_l_min -13
_diffrn_reflns_number 21034
_diffrn_reflns_theta_full 28.13
_diffrn_reflns_theta_max 28.13
_diffrn_reflns_theta_min 1.43
_exptl_absorpt_coefficient_mu 0.120
_exptl_crystal_density_diffrn 1.316
_exptl_crystal_density_method 'not measured'
_exptl_crystal_F_000 2980
_refine_diff_density_max 1.150
_refine_diff_density_min -0.846
_refine_diff_density_rms 0.131
_refine_ls_extinction_method none
_refine_ls_goodness_of_fit_ref 1.494
_refine_ls_hydrogen_treatment mixed
_refine_ls_matrix_type full
_refine_ls_number_parameters 188
_refine_ls_number_reflns 3794
_refine_ls_number_restraints 0
_refine_ls_restrained_S_all 1.494
_refine_ls_R_factor_all 0.2173
_refine_ls_R_factor_gt 0.1632
_refine_ls_shift/su_max 0.428
_refine_ls_shift/su_mean 0.042
_refine_ls_structure_factor_coef Fsqd
_refine_ls_weighting_details 'calc w=1/[\s^2^(Fo^2^)+(0.2000P)^2^+0.0000P] where P=(Fo^2^+2Fc^2^)/3'
_refine_ls_weighting_scheme calc
_refine_ls_wR_factor_gt 0.4352
_refine_ls_wR_factor_ref 0.4641
_reflns_number_gt 2279
_reflns_number_total 3794
_reflns_threshold_expression >2sigma(I)
_cod_data_source_file b208189jsup1.cif
_cod_data_source_block bpas1
_cod_original_sg_symbol_H-M R-3
_cod_database_code 7111261

loop_
_symmetry_equiv_pos_as_xyz
'x, y, z'
'-y, x-y, z'
'-x+y, -x, z'
'x+2/3, y+1/3, z+1/3'
'-y+2/3, x-y+1/3, z+1/3'
'-x+y+2/3, -x+1/3, z+1/3'
'x+1/3, y+2/3, z+2/3'
'-y+1/3, x-y+2/3, z+2/3'
'-x+y+1/3, -x+2/3, z+2/3'
'-x, -y, -z'
'y, -x+y, -z'
'x-y, x, -z'
'-x+2/3, -y+1/3, -z+1/3'
'y+2/3, -x+y+1/3, -z+1/3'
'x-y+2/3, x+1/3, -z+1/3'
'-x+1/3, -y+2/3, -z+2/3'
'y+1/3, -x+y+2/3, -z+2/3'
'x-y+1/3, x+2/3, -z+2/3'

loop_
_atom_site_label
_atom_site_type_symbol
_atom_site_fract_x
_atom_site_fract_y
_atom_site_fract_z
_atom_site_U_iso_or_equiv
_atom_site_adp_type
_atom_site_occupancy
_atom_site_symmetry_multiplicity
_atom_site_calc_flag
_atom_site_refinement_flags
C6 C 0.1214(2) 0.1203(2) 0.5012(6) 0.0389(14) Uani 1 1 d .
H6 H 0.0997 0.0854 0.5345 0.047 Uiso 1 1 calc .
C1 C 0.1179(3) 0.1616(3) 0.5621(6) 0.0408(15) Uani 1 1 d .
C5 C 0.1549(2) 0.1264(3) 0.3933(7) 0.0411(15) Uani 1 1 d .
C8 C 0.0574(3) 0.1011(3) 0.7513(7) 0.0450(16) Uani 1 1 d .
H8A H 0.0377 0.0703 0.6922 0.054 Uiso 1 1 calc R
H8B H 0.0885 0.0997 0.7857 0.054 Uiso 1 1 calc R
C2 C 0.1549(3) 0.2152(3) 0.5146(7) 0.0415(15) Uani 1 1 d .
C4 C 0.1864(3) 0.1790(3) 0.3439(7) 0.0449(16) Uani 1 1 d .
C3 C 0.1865(3) 0.2217(3) 0.4058(8) 0.0486(17) Uani 1 1 d .
H3 H 0.2089 0.2565 0.3729 0.058 Uiso 1 1 calc .
C9 C 0.0208(4) 0.0968(4) 0.8667(9) 0.063(2) Uani 1 1 d .
H9A H 0.0394 0.1283 0.9225 0.095 Uiso 1 1 calc R
H9B H 0.0117 0.0649 0.9179 0.095 Uiso 1 1 calc R
H9C H -0.0117 0.0946 0.8325 0.095 Uiso 1 1 calc R
C7 C 0.0770(2) 0.1534(3) 0.6723(7) 0.0415(15) Uani 1 1 d .
CZ3 C 0.1024(2) 0.3100(2) 0.1476(7) 0.0380(14) Uani 1 1 d .
HZ3A H 0.0910 0.2883 0.0680 0.057 Uiso 1 1 calc R
HZ3B H 0.1353 0.3434 0.1302 0.057 Uiso 1 1 calc R
HZ3C H 0.0746 0.3177 0.1750 0.057 Uiso 1 1 calc R
CZ4 C 0.0689(4) 0.2746(5) 0.3871(12) 0.091(3) Uani 1 1 d .
HZ4A H 0.0875 0.3055 0.4446 0.136 Uiso 1 1 calc R
HZ4B H 0.0586 0.2421 0.4371 0.136 Uiso 1 1 calc R
HZ4C H 0.0371 0.2734 0.3514 0.136 Uiso 1 1 calc R
O1 O 0.1532(2) 0.25625(18) 0.5800(6) 0.0530(14) Uani 1 1 d .
H1 H 0.1832 0.2837 0.5765 0.080 Uiso 1 1 calc R
O2 O 0.2184(2) 0.1860(2) 0.2340(6) 0.0579(14) Uani 1 1 d .
H2 H 0.2249 0.2139 0.1948 0.087 Uiso 1 1 calc R
S1 S 0.11198(8) 0.27955(7) 0.2561(2) 0.0630(8) Uani 1 1 d .
OZ3 O 0.2291(3) 0.2722(3) 0.1015(8) 0.093(2) Uani 1 1 d .
S2A S 0.22381(17) 0.26764(12) -0.0534(3) 0.0896(14) Uani 0.862(8) 1 d P
S2 S 0.2192(6) 0.3054(6) 0.0027(14) 0.056(5) Uani 0.138(8) 1 d P
OZ5 O 0.0792(4) 0.2097(3) 0.2058(13) 0.141(6) Uani 0.97(3) 1 d P
CT1 C 0.2868(8) 0.3145(6) -0.1213(16) 0.136(6) Uani 1 1 d .
CT2 C 0.1905(8) 0.3056(7) -0.0953(16) 0.134(6) Uani 1 1 d .

loop_
_atom_site_aniso_label
_atom_site_aniso_U_11
_atom_site_aniso_U_22
_atom_site_aniso_U_33
_atom_site_aniso_U_23
_atom_site_aniso_U_13
_atom_site_aniso_U_12
C6 0.035(3) 0.027(3) 0.047(4) 0.004(3) 0.001(3) 0.010(2)
C1 0.046(4) 0.037(3) 0.037(3) 0.004(3) -0.002(3) 0.019(3)
C5 0.033(3) 0.040(3) 0.047(4) 0.002(3) -0.001(3) 0.016(3)
C8 0.033(3) 0.042(3) 0.055(4) 0.009(3) 0.003(3) 0.015(3)
C2 0.033(3) 0.038(3) 0.051(4) -0.003(3) -0.005(3) 0.017(3)
C4 0.031(3) 0.048(4) 0.051(4) 0.007(3) 0.003(3) 0.016(3)
C3 0.029(3) 0.040(3) 0.068(5) 0.016(3) 0.004(3) 0.010(3)
C9 0.061(5) 0.074(5) 0.062(5) 0.021(4) 0.012(4) 0.040(4)
C7 0.036(3) 0.039(3) 0.047(4) 0.000(3) 0.000(3) 0.017(3)
CZ3 0.038(3) 0.010(2) 0.053(4) 0.001(2) 0.003(3) 0.002(2)
CZ4 0.059(5) 0.095(7) 0.112(9) 0.046(7) 0.024(5) 0.034(5)
O1 0.050(3) 0.031(2) 0.074(3) -0.004(2) -0.006(3) 0.018(2)
O2 0.050(3) 0.052(3) 0.067(3) 0.014(3) 0.014(3) 0.022(2)
S1 0.0549(12) 0.0341(10) 0.0875(17) 0.0060(9) -0.0036(10) 0.0130(8)
OZ3 0.107(5) 0.069(4) 0.093(5) 0.035(4) 0.020(4) 0.037(4)
S2A 0.137(3) 0.0546(17) 0.085(2) 0.0087(14) 0.029(2) 0.0538(18)
S2 0.062(9) 0.051(8) 0.047(8) 0.003(6) -0.023(6) 0.023(7)
OZ5 0.129(9) 0.049(5) 0.216(13) 0.006(5) -0.054(8) 0.023(5)
CT1 0.199(17) 0.088(9) 0.123(11) 0.045(8) 0.071(12) 0.073(10)
CT2 0.199(16) 0.135(12) 0.114(11) 0.002(9) 0.017(11) 0.119(13)

loop_
_atom_type_symbol
_atom_type_description
_atom_type_scat_dispersion_real
_atom_type_scat_dispersion_imag
_atom_type_scat_source
C C 0.0033 0.0016 'International Tables Vol C Tables 4.2.6.8 and 6.1.1.4'
H H 0.0000 0.0000 'International Tables Vol C Tables 4.2.6.8 and 6.1.1.4'
O O 0.0106 0.0060 'International Tables Vol C Tables 4.2.6.8 and 6.1.1.4'
S S 0.1246 0.1234 'International Tables Vol C Tables 4.2.6.8 and 6.1.1.4'

loop_
_geom_angle_atom_site_label_1
_geom_angle_atom_site_label_2
_geom_angle_atom_site_label_3
_geom_angle
_geom_angle_site_symmetry_3
C1 C6 C5 125.2(6) .
C6 C1 C2 115.7(6) .
C6 C1 C7 124.3(6) .
C2 C1 C7 119.9(6) .
C6 C5 C4 116.2(6) .
C6 C5 C7 120.8(6) 11_556
C4 C5 C7 122.9(6) 11_556
C9 C8 C7 112.1(6) .
O1 C2 C3 124.8(6) .
O1 C2 C1 115.5(6) .
C3 C2 C1 119.6(6) .
C3 C4 O2 121.9(6) .
C3 C4 C5 120.6(6) .
O2 C4 C5 117.5(6) .
C4 C3 C2 122.3(6) .
C8 C7 C1 113.8(5) .
C8 C7 C5 110.5(5) 12_556
C1 C7 C5 108.0(5) 12_556
CZ3 S1 CZ4 105.6(5) .
CZ3 S1 OZ5 107.0(4) .
CZ4 S1 OZ5 99.6(6) .
S2 OZ3 S2A 49.4(6) .
S2 S2A OZ3 62.4(7) .
S2 S2A CT1 91.5(9) .
OZ3 S2A CT1 107.7(7) .
S2 S2A CT2 45.1(8) .
OZ3 S2A CT2 103.8(6) .
CT1 S2A CT2 95.6(8) .
S2A S2 CT2 90.0(11) .
S2A S2 OZ3 68.1(8) .
CT2 S2 OZ3 146.8(14) .
S2A S2 CT1 52.9(7) .
CT2 S2 CT1 95.0(12) .
OZ3 S2 CT1 91.1(9) .
S2A CT1 S2 35.6(5) .
S2 CT2 S2A 44.9(9) .

loop_
_geom_bond_atom_site_label_1
_geom_bond_atom_site_label_2
_geom_bond_distance
_geom_bond_site_symmetry_2
C6 C1 1.371(9) .
C6 C5 1.394(9) .
C1 C2 1.433(9) .
C1 C7 1.535(9) .
C5 C4 1.394(9) .
C5 C7 1.550(9) 11_556
C8 C9 1.519(11) .
C8 C7 1.524(9) .
C2 O1 1.361(8) .
C2 C3 1.366(10) .
C4 C3 1.363(10) .
C4 O2 1.380(9) .
C7 C5 1.550(9) 12_556
CZ3 S1 1.498(6) .
CZ4 S1 1.753(11) .
S1 OZ5 1.795(9) .
OZ3 S2 1.489(15) .
OZ3 S2A 1.559(9) .
S2A S2 1.277(16) .
S2A CT1 1.750(16) .
S2A CT2 1.807(16) .
S2 CT2 1.28(2) .
S2 CT1 2.19(2) .
